data_2205091
loop_
_publ_author_name
'Fu-You Pan'
'Jian-Guo Yang'

_publ_section_title
;
 <i>N</i>'-(2-Chlorobenzylidene)-2-hydroxybenzohydrazide
;
_journal_issue 2
_journal_name_full 'Acta Crystallographica Section E'
_journal_page_first o354
_journal_page_last o355
_journal_paper_doi 10.1107/S1600536805000735
_journal_volume 61
_journal_year 2005
_chemical_formula_iupac 'C14 H11 Cl N2 O2'
_chemical_formula_moiety 'C14 H11 Cl N2 O2'
_chemical_formula_sum 'C14 H11 Cl N2 O2'
_chemical_formula_weight 274.70
_chemical_name_systematic
;
N'-(2-Chlorobenzylidene)-2-hydroxybenzohydrazide
;
_space_group_IT_number 14
_symmetry_cell_setting monoclinic
_symmetry_space_group_name_Hall '-P 2ybc'
_symmetry_space_group_name_H-M 'P 1 21/c 1'
_atom_sites_solution_hydrogens geom
_atom_sites_solution_primary direct
_atom_sites_solution_secondary difmap
_audit_creation_method SHELXL-97
_cell_angle_alpha 90.00
_cell_angle_beta 108.380(10)
_cell_angle_gamma 90.00
_cell_formula_units_Z 4
_cell_length_a 16.884(3)
_cell_length_b 5.873(2)
_cell_length_c 13.135(3)
_cell_measurement_reflns_used 25
_cell_measurement_temperature 295(2)
_cell_measurement_theta_max 11.66
_cell_measurement_theta_min 8.75
_cell_volume 1236.0(6)
_computing_cell_refinement 'SAINT (Bruker, 2002)'
_computing_data_collection 'SMART (Bruker, 2002)'
_computing_data_reduction SAINT
_computing_molecular_graphics 'SHELXTL (Bruker, 2002)'
_computing_publication_material SHELXTL
_computing_structure_refinement 'SHELXL97 (Sheldrick, 1997)'
_computing_structure_solution 'SHELXS97 (Sheldrick, 1997)'
_diffrn_ambient_temperature 295(2)
_diffrn_measured_fraction_theta_full 0.999
_diffrn_measured_fraction_theta_max 0.999
_diffrn_measurement_device_type 'Bruker APEX area-detector'
_diffrn_measurement_method '\f and \w'
_diffrn_radiation_monochromator graphite
_diffrn_radiation_source 'fine-focus sealed tube'
_diffrn_radiation_type MoK\a
_diffrn_radiation_wavelength 0.71073
_diffrn_reflns_av_R_equivalents 0.0583
_diffrn_reflns_av_sigmaI/netI 0.1401
_diffrn_reflns_limit_h_max 20
_diffrn_reflns_limit_h_min -19
_diffrn_reflns_limit_k_max 0
_diffrn_reflns_limit_k_min -7
_diffrn_reflns_limit_l_max 1
_diffrn_reflns_limit_l_min -15
_diffrn_reflns_number 2507
_diffrn_reflns_theta_full 25.18
_diffrn_reflns_theta_max 25.18
_diffrn_reflns_theta_min 2.54
_diffrn_standards_decay_% 0
_diffrn_standards_interval_count 100
_diffrn_standards_interval_time 60
_diffrn_standards_number 3
_exptl_absorpt_coefficient_mu 0.307
_exptl_absorpt_correction_T_max 0.9699
_exptl_absorpt_correction_T_min 0.9411
_exptl_absorpt_correction_type multi-scan
_exptl_absorpt_process_details '(SADABS; Bruker, 2002)'
_exptl_crystal_colour Colourless
_exptl_crystal_density_diffrn 1.476
_exptl_crystal_density_method 'not measured'
_exptl_crystal_description Parallelepiped
_exptl_crystal_F_000 568
_exptl_crystal_size_max 0.20
_exptl_crystal_size_mid 0.20
_exptl_crystal_size_min 0.10
_refine_diff_density_max 0.295
_refine_diff_density_min -0.343
_refine_ls_extinction_method none
_refine_ls_goodness_of_fit_ref 0.979
_refine_ls_hydrogen_treatment mixed
_refine_ls_matrix_type full
_refine_ls_number_parameters 180
_refine_ls_number_reflns 2209
_refine_ls_number_restraints 0
_refine_ls_restrained_S_all 0.979
_refine_ls_R_factor_all 0.1862
_refine_ls_R_factor_gt 0.0438
_refine_ls_shift/su_max 0.000
_refine_ls_shift/su_mean 0.000
_refine_ls_structure_factor_coef Fsqd
_refine_ls_weighting_details 'calc w = 1/[\s^2^(Fo^2^)+(0.0649P)^2^+0.0065P] where P = (Fo^2^+2Fc^2^)/3'
_refine_ls_weighting_scheme calc
_refine_ls_wR_factor_gt 0.1002
_refine_ls_wR_factor_ref 0.1401
_reflns_number_gt 919
_reflns_number_total 2209
_reflns_threshold_expression I>2\s(I)
_cod_data_source_file is6033.cif
_cod_data_source_block I
_cod_depositor_comments
;
The following automatic conversions were performed:
'_symmetry_cell_setting' value 'Monoclinic' changed to 'monoclinic'
according to '/home/saulius/struct/CIF-dictionaries/cif_core.dic'
dictionary named 'cif_core.dic' version 2.4.1 from 2010-06-29.

Automatic conversion script
Id: cif_fix_enum 1527 2010-12-29 10:47:43Z saulius 

The following automatic conversions were performed:

'_symmetry_cell_setting' value 'Monoclinic' changed to 'monoclinic'
according to /home/saulius/struct/CIF-dictionaries/cif_core.dic
dictionary named 'cif_core.dic' version 2.4.1 from 2010-06-29.

Automatic conversion script
Id: cif_fix_values 1715 2011-07-08 13:25:40Z adriana 
;
_cod_original_sg_symbol_H-M 'P 21/c'
_cod_database_code 2205091
_cod_database_fobs_code 2205091

loop_
_symmetry_equiv_pos_as_xyz
'x, y, z'
'-x, y+1/2, -z+1/2'
'-x, -y, -z'
'x, -y-1/2, z-1/2'

loop_
_atom_site_label
_atom_site_fract_x
_atom_site_fract_y
_atom_site_fract_z
_atom_site_U_iso_or_equiv
_atom_site_adp_type
_atom_site_calc_flag
_atom_site_refinement_flags
_atom_site_occupancy
_atom_site_type_symbol
Cl1 0.11762(8) -0.5614(2) 0.47605(8) 0.0544(4) Uani d . 1 Cl
O1 0.34252(19) 0.3519(5) 0.36494(19) 0.0492(9) Uani d . 1 O
O2 0.30118(19) 0.2774(5) 0.6605(2) 0.0453(9) Uani d . 1 O
N1 0.2453(2) -0.0028(6) 0.3794(2) 0.0359(9) Uani d . 1 N
N2 0.2854(2) 0.1341(6) 0.4641(3) 0.0379(10) Uani d . 1 N
C1 0.1161(2) -0.5099(7) 0.3441(3) 0.0346(11) Uani d . 1 C
C2 0.0703(3) -0.6628(8) 0.2679(3) 0.0438(11) Uani d . 1 C
H2A 0.0438 -0.7863 0.2874 0.053 Uiso calc R 1 H
C3 0.0651(3) -0.6269(8) 0.1625(3) 0.0512(13) Uani d . 1 C
H3 0.0341 -0.7255 0.1095 0.061 Uiso calc R 1 H
C4 0.1060(3) -0.4450(9) 0.1353(3) 0.0498(12) Uani d . 1 C
H4 0.1024 -0.4222 0.0639 0.060 Uiso calc R 1 H
C5 0.1522(3) -0.2960(8) 0.2128(3) 0.0444(12) Uani d . 1 C
H5 0.1794 -0.1742 0.1932 0.053 Uiso calc R 1 H
C6 0.1583(3) -0.3269(7) 0.3205(3) 0.0339(10) Uani d . 1 C
C7 0.2057(3) -0.1700(8) 0.4028(3) 0.0369(11) Uani d . 1 C
H7 0.2074 -0.1916 0.4736 0.044 Uiso calc R 1 H
C8 0.3307(2) 0.3141(7) 0.4502(3) 0.0339(10) Uani d . 1 C
C9 0.3645(2) 0.4679(7) 0.5443(3) 0.0293(9) Uani d . 1 C
C10 0.4144(2) 0.6446(8) 0.5310(3) 0.0392(11) Uani d . 1 C
H10 0.4270 0.6547 0.4672 0.047 Uiso calc R 1 H
C11 0.4460(3) 0.8059(8) 0.6091(3) 0.0477(12) Uani d . 1 C
H11 0.4802 0.9217 0.5985 0.057 Uiso calc R 1 H
C12 0.4263(3) 0.7937(8) 0.7042(3) 0.0447(12) Uani d . 1 C
H12 0.4459 0.9044 0.7568 0.054 Uiso calc R 1 H
C13 0.3785(3) 0.6200(8) 0.7200(3) 0.0386(11) Uani d . 1 C
H13 0.3657 0.6132 0.7838 0.046 Uiso calc R 1 H
C14 0.3482(2) 0.4525(7) 0.6431(3) 0.0334(10) Uani d . 1 C
H1 0.282(2) 0.111(7) 0.523(3) 0.035(12) Uiso d . 1 H
H6 0.308(4) 0.269(11) 0.726(4) 0.12(2) Uiso d . 1 H

loop_
_atom_site_aniso_label
_atom_site_aniso_U_11
_atom_site_aniso_U_22
_atom_site_aniso_U_33
_atom_site_aniso_U_12
_atom_site_aniso_U_13
_atom_site_aniso_U_23
Cl1 0.0722(8) 0.0570(8) 0.0388(6) -0.0029(7) 0.0246(5) 0.0124(6)
O1 0.067(2) 0.061(2) 0.0247(14) -0.0137(18) 0.0214(15) -0.0063(14)
O2 0.062(2) 0.053(2) 0.0242(15) -0.0153(18) 0.0180(15) 0.0006(15)
N1 0.042(2) 0.039(3) 0.0265(16) -0.0014(19) 0.0106(15) -0.0049(17)
N2 0.051(2) 0.045(3) 0.0202(17) -0.007(2) 0.0140(17) -0.0042(17)
C1 0.038(2) 0.037(3) 0.032(2) 0.008(2) 0.0162(19) 0.006(2)
C2 0.044(3) 0.037(3) 0.051(3) -0.005(2) 0.016(2) -0.004(2)
C3 0.061(3) 0.056(3) 0.040(3) -0.007(3) 0.021(2) -0.015(2)
C4 0.062(3) 0.061(3) 0.032(2) -0.010(3) 0.021(2) -0.009(2)
C5 0.051(3) 0.049(3) 0.035(2) -0.011(2) 0.016(2) -0.002(2)
C6 0.039(2) 0.036(3) 0.029(2) 0.000(2) 0.0134(19) 0.0011(19)
C7 0.046(3) 0.041(3) 0.025(2) -0.002(2) 0.0134(19) -0.0011(19)
C8 0.035(2) 0.045(3) 0.024(2) 0.007(2) 0.0129(18) 0.002(2)
C9 0.034(2) 0.029(2) 0.0239(18) 0.004(2) 0.0077(16) -0.0011(19)
C10 0.044(3) 0.044(3) 0.031(2) 0.005(2) 0.013(2) 0.000(2)
C11 0.054(3) 0.045(3) 0.043(2) -0.010(3) 0.014(2) -0.001(2)
C12 0.050(3) 0.047(3) 0.037(2) -0.004(3) 0.012(2) -0.010(2)
C13 0.044(3) 0.051(3) 0.022(2) 0.005(2) 0.0112(18) -0.004(2)
C14 0.035(2) 0.042(3) 0.0225(18) 0.002(2) 0.0090(16) 0.002(2)

loop_
_atom_type_symbol
_atom_type_description
_atom_type_scat_dispersion_real
_atom_type_scat_dispersion_imag
_atom_type_scat_source
C C 0.0033 0.0016 'International Tables Vol C Tables 4.2.6.8 and 6.1.1.4'
H H 0.0000 0.0000 'International Tables Vol C Tables 4.2.6.8 and 6.1.1.4'
N N 0.0061 0.0033 'International Tables Vol C Tables 4.2.6.8 and 6.1.1.4'
O O 0.0106 0.0060 'International Tables Vol C Tables 4.2.6.8 and 6.1.1.4'
Cl Cl 0.1484 0.1585 'International Tables Vol C Tables 4.2.6.8 and 6.1.1.4'

loop_
_geom_angle_atom_site_label_1
_geom_angle_atom_site_label_2
_geom_angle_atom_site_label_3
_geom_angle
C14 O2 H6 109(4)
C7 N1 N2 114.7(3)
C8 N2 N1 120.4(3)
C8 N2 H1 118(3)
N1 N2 H1 121(3)
C6 C1 C2 123.6(3)
C6 C1 Cl1 120.7(3)
C2 C1 Cl1 115.7(3)
C3 C2 C1 118.2(4)
C3 C2 H2A 120.9
C1 C2 H2A 120.9
C2 C3 C4 120.1(4)
C2 C3 H3 120.0
C4 C3 H3 120.0
C3 C4 C5 120.7(4)
C3 C4 H4 119.6
C5 C4 H4 119.6
C4 C5 C6 120.6(4)
C4 C5 H5 119.7
C6 C5 H5 119.7
C1 C6 C5 116.8(4)
C1 C6 C7 122.0(3)
C5 C6 C7 121.2(4)
N1 C7 C6 121.0(3)
N1 C7 H7 119.5
C6 C7 H7 119.5
O1 C8 N2 122.1(4)
O1 C8 C9 121.4(4)
N2 C8 C9 116.5(3)
C10 C9 C14 117.9(4)
C10 C9 C8 116.0(3)
C14 C9 C8 126.1(4)
C11 C10 C9 122.1(4)
C11 C10 H10 118.9
C9 C10 H10 118.9
C10 C11 C12 119.2(4)
C10 C11 H11 120.4
C12 C11 H11 120.4
C13 C12 C11 119.8(4)
C13 C12 H12 120.1
C11 C12 H12 120.1
C12 C13 C14 121.5(3)
C12 C13 H13 119.2
C14 C13 H13 119.2
O2 C14 C13 120.9(3)
O2 C14 C9 119.7(4)
C13 C14 C9 119.3(4)

loop_
_geom_bond_atom_site_label_1
_geom_bond_atom_site_label_2
_geom_bond_distance
_geom_bond_publ_flag
Cl1 C1 1.752(3) ?
O1 C8 1.218(4) yes
O2 C14 1.362(5) yes
O2 H6 0.84(6) ?
N1 C7 1.278(5) ?
N1 N2 1.367(4) ?
N2 C8 1.351(5) yes
N2 H1 0.81(3) ?
C1 C6 1.377(5) ?
C1 C2 1.385(5) ?
C2 C3 1.376(5) ?
C2 H2A 0.9300 ?
C3 C4 1.379(6) ?
C3 H3 0.9300 ?
C4 C5 1.382(6) ?
C4 H4 0.9300 ?
C5 C6 1.397(5) ?
C5 H5 0.9300 ?
C6 C7 1.454(5) ?
C7 H7 0.9300 ?
C8 C9 1.492(5) ?
C9 C10 1.383(5) ?
C9 C14 1.411(5) ?
C10 C11 1.374(6) ?
C10 H10 0.9300 ?
C11 C12 1.392(6) ?
C11 H11 0.9300 ?
C12 C13 1.357(6) ?
C12 H12 0.9300 ?
C13 C14 1.387(5) ?
C13 H13 0.9300 ?

loop_
_geom_hbond_atom_site_label_D
_geom_hbond_atom_site_label_H
_geom_hbond_atom_site_label_A
_geom_hbond_site_symmetry_A
_geom_hbond_distance_DH
_geom_hbond_distance_HA
_geom_hbond_distance_DA
_geom_hbond_angle_DHA
N2 H1 O2 . 0.81(3) 1.98(4) 2.646(4) 139(4)
O2 H6 O1 4_566 0.84(6) 1.87(6) 2.663(4) 159(6)

loop_
_geom_torsion_atom_site_label_1
_geom_torsion_atom_site_label_2
_geom_torsion_atom_site_label_3
_geom_torsion_atom_site_label_4
_geom_torsion
C7 N1 N2 C8 178.8(4)
C6 C1 C2 C3 -1.5(6)
Cl1 C1 C2 C3 178.3(3)
C1 C2 C3 C4 1.1(7)
C2 C3 C4 C5 -0.3(7)
C3 C4 C5 C6 -0.1(7)
C2 C1 C6 C5 1.1(6)
Cl1 C1 C6 C5 -178.6(3)
C2 C1 C6 C7 180.0(4)
Cl1 C1 C6 C7 0.2(5)
C4 C5 C6 C1 -0.3(6)
C4 C5 C6 C7 -179.2(4)
N2 N1 C7 C6 178.4(4)
C1 C6 C7 N1 179.1(4)
C5 C6 C7 N1 -2.0(6)
N1 N2 C8 O1 -5.4(6)
N1 N2 C8 C9 173.5(3)
O1 C8 C9 C10 -4.4(6)
N2 C8 C9 C10 176.7(3)
O1 C8 C9 C14 173.8(4)
N2 C8 C9 C14 -5.2(6)
C14 C9 C10 C11 -1.8(6)
C8 C9 C10 C11 176.5(4)
C9 C10 C11 C12 -1.0(7)
C10 C11 C12 C13 1.9(7)
C11 C12 C13 C14 -0.1(7)
C12 C13 C14 O2 179.1(4)
C12 C13 C14 C9 -2.7(6)
C10 C9 C14 O2 -178.2(4)
C8 C9 C14 O2 3.6(6)
C10 C9 C14 C13 3.6(6)
C8 C9 C14 C13 -174.5(4)

loop_
_cod_related_entry_id
_cod_related_entry_database
_cod_related_entry_code
1 ChemSpider 5264663
